data_1532177
loop_
_publ_author_name
'Schleid, T.'
'Klein, E.K.'

_publ_section_title
;
 Nd2 S2 Te: Neodymium(III) sulfide telluride with (Ce2 O2 S)-type crystal
 structure
;
_journal_name_full 'Zeitschrift fuer Anorganische und Allgemeine Chemie'
_journal_page_first 807
_journal_page_last 808
_journal_volume 627
_journal_year 2001
_chemical_formula_sum 'Nd2 S2 Te'
_space_group_IT_number 164
_symmetry_space_group_name_Hall '-P 3 2"'
_symmetry_space_group_name_H-M 'P -3 m 1'
_cell_angle_alpha 90
_cell_angle_beta 90
_cell_angle_gamma 120
_cell_formula_units_Z 1
_cell_length_a 4.6106
_cell_length_b 4.6106
_cell_length_c 7.6954
_cell_volume 141.670
_citation_journal_id_ASTM ZAACAB
_cod_data_source_file Schleid_ZAACAB_2001_61.cif
_cod_data_source_block Nd2S2Te1
_cod_original_cell_volume 141.6696
_cod_original_formula_sum 'Nd2 S2 Te1'
_cod_database_code 1532177

loop_
_symmetry_equiv_pos_as_xyz
x,y,z
-y,x-y,z
-x+y,-x,z
y,x,-z
-x,-x+y,-z
x-y,-y,-z
-x,-y,-z
y,-x+y,-z
x-y,x,-z
-y,-x,z
x,x-y,z
-x+y,y,z

loop_
_atom_site_label
_atom_site_type_symbol
_atom_site_fract_x
_atom_site_fract_y
_atom_site_fract_z
_atom_site_occupancy
_atom_site_U_iso_or_equiv
Nd1 Nd+3 0.3333 0.6667 0.26589 1 0.0
S1 S-2 0.3333 0.6667 0.63633 1 0.0
Te1 Te-2 0 0 0 1 0.0
